data_4112732
loop_
_publ_author_name
'Jaclyn L. Brusso'
'Owen P. Clements'
'Robert C. Haddon'
'Mikhail E. Itkis'
'Alicea A. Leitch'
'Richard T. Oakley'
'Robert W. Reed'
'John F. Richardson'

_publ_section_title
;
 Bistabilities in 1,3,2-Dithiazolyl Radicals
;
_journal_name_full 'Journal of the American Chemical Society'
_journal_page_first 8256
_journal_page_last 8265
_journal_paper_doi 10.1021/ja048618m
_journal_volume 126
_journal_year 2004
_chemical_formula_moiety 'C4 H2 N3 S2'
_chemical_formula_sum 'C4 H2 N3 S2'
_chemical_formula_weight 156.21
_chemical_melting_point_gt 388
_chemical_name_common PDTA
_chemical_name_systematic
; 
[1,3,2]pyrazinodithiazol-2-yl 
;
_space_group_IT_number 2
_symmetry_cell_setting triclinic
_symmetry_space_group_name_Hall '-P 1'
_symmetry_space_group_name_H-M 'P -1'
_atom_sites_solution_hydrogens geom
_atom_sites_solution_primary direct
_atom_sites_solution_secondary difmap
_audit_creation_method SHELXL-97
_cell_angle_alpha 110.2570(10)
_cell_angle_beta 95.155(2)
_cell_angle_gamma 103.625(2)
_cell_formula_units_Z 4
_cell_length_a 6.9963(7)
_cell_length_b 7.8859(7)
_cell_length_c 11.4386(11)
_cell_measurement_reflns_used 2217
_cell_measurement_temperature 293(2)
_cell_measurement_theta_max 27.7
_cell_measurement_theta_min 2.79
_cell_volume 565.14(9)
_computing_cell_refinement 'SAINT 6.22 (Bruker, 2001)'
_computing_data_collection 'SMART 5.625 (Bruker, 2001)'
_computing_data_reduction 'SAINT 6.22 (Bruker, 2001)'
_computing_molecular_graphics 'SHELXTL 6.12 (Bruker, 2001)'
_computing_publication_material 'SHELXTL 6.12 (Bruker, 2001)'
_computing_structure_refinement 'SHELXL-97 (Sheldrick, 1997)'
_computing_structure_solution 'SHELXS-90 (Sheldrick, 1990)'
_diffrn_ambient_temperature 293(2)
_diffrn_measured_fraction_theta_full 0.904
_diffrn_measured_fraction_theta_max 0.904
_diffrn_measurement_device_type 'Bruker SMART APEX'
_diffrn_measurement_method /w-scans
_diffrn_radiation_monochromator graphite
_diffrn_radiation_source 'fine-focus sealed tube'
_diffrn_radiation_type MoK\a
_diffrn_radiation_wavelength 0.71073
_diffrn_reflns_av_R_equivalents 0.0132
_diffrn_reflns_av_sigmaI/netI 0.0269
_diffrn_reflns_limit_h_max 9
_diffrn_reflns_limit_h_min -9
_diffrn_reflns_limit_k_max 10
_diffrn_reflns_limit_k_min -10
_diffrn_reflns_limit_l_max 14
_diffrn_reflns_limit_l_min -14
_diffrn_reflns_number 5260
_diffrn_reflns_theta_full 29.11
_diffrn_reflns_theta_max 29.11
_diffrn_reflns_theta_min 2.79
_diffrn_standards_decay_% <0.1
_diffrn_standards_interval_count 0
_diffrn_standards_interval_time 0
_diffrn_standards_number 0
_exptl_absorpt_coefficient_mu 0.828
_exptl_absorpt_correction_T_max 0.882
_exptl_absorpt_correction_T_min 0.706
_exptl_absorpt_correction_type multi-scan
_exptl_absorpt_process_details 'Sheldrick, G. M.; SADABS (1996)'
_exptl_crystal_colour black
_exptl_crystal_density_diffrn 1.836
_exptl_crystal_density_meas ?
_exptl_crystal_description block
_exptl_crystal_F_000 316
_exptl_crystal_size_max 0.390
_exptl_crystal_size_mid 0.178
_exptl_crystal_size_min 0.152
_refine_diff_density_max 0.374
_refine_diff_density_min -0.227
_refine_diff_density_rms 0.062
_refine_ls_extinction_method none
_refine_ls_goodness_of_fit_ref 1.052
_refine_ls_hydrogen_treatment mixed
_refine_ls_matrix_type full
_refine_ls_number_parameters 179
_refine_ls_number_reflns 2750
_refine_ls_number_restraints 0
_refine_ls_restrained_S_all 1.052
_refine_ls_R_factor_all 0.0486
_refine_ls_R_factor_gt 0.0341
_refine_ls_shift/su_max 0.001
_refine_ls_shift/su_mean 0.000
_refine_ls_structure_factor_coef Fsqd
_refine_ls_weighting_details 'calc w=1/[\s^2^(Fo^2^)+(0.0518P)^2^+0.0714P] where P=(Fo^2^+2Fc^2^)/3'
_refine_ls_weighting_scheme calc
_refine_ls_wR_factor_gt 0.0879
_refine_ls_wR_factor_ref 0.0949
_reflns_number_gt 2100
_reflns_number_total 2750
_reflns_threshold_expression >2sigma(I)
_cod_data_source_file ja048618msi20040310_110540_3.cif
_cod_data_source_block rto04rt
_cod_depositor_comments
;
The following automatic conversions were performed:

'_exptl_crystal_density_meas' value 'no' was changed to '?' - the
value is perceived as not measured.

Automatic conversion script
Id: cif_fix_values 3008 2015-01-20 13:52:24Z robertas 
;
_cod_database_code 4112732

loop_
_symmetry_equiv_pos_as_xyz
'x, y, z'
'-x, -y, -z'

loop_
_atom_site_label
_atom_site_type_symbol
_atom_site_fract_x
_atom_site_fract_y
_atom_site_fract_z
_atom_site_U_iso_or_equiv
_atom_site_adp_type
_atom_site_occupancy
_atom_site_symmetry_multiplicity
_atom_site_calc_flag
S1 S 0.61976(8) 0.39237(7) 0.38546(5) 0.03938(15) Uani 1 1 d
S2 S 0.64470(7) 0.29960(6) 0.12984(5) 0.03563(14) Uani 1 1 d
N1 N 0.7210(3) 0.7649(2) 0.42495(16) 0.0411(4) Uani 1 1 d
N2 N 0.5996(3) 0.2264(2) 0.24593(16) 0.0421(4) Uani 1 1 d
N3 N 0.7438(2) 0.6722(2) 0.16599(15) 0.0367(4) Uani 1 1 d
C1 C 0.6875(3) 0.5879(3) 0.34455(18) 0.0324(4) Uani 1 1 d
C2 C 0.6993(3) 0.5416(2) 0.21497(17) 0.0299(4) Uani 1 1 d
C3 C 0.7756(3) 0.8487(3) 0.2470(2) 0.0400(5) Uani 1 1 d
C4 C 0.7646(3) 0.8948(3) 0.3736(2) 0.0430(5) Uani 1 1 d
H3 H 0.809(3) 0.937(3) 0.219(2) 0.046(6) Uiso 1 1 d
H4 H 0.790(3) 1.020(3) 0.426(2) 0.045(6) Uiso 1 1 d
S3 S 0.86383(8) 0.64594(7) 0.68380(5) 0.03963(15) Uani 1 1 d
S4 S 0.83267(7) 0.74277(6) 0.93879(4) 0.03567(14) Uani 1 1 d
N4 N 0.7570(2) 0.3737(2) 0.90919(15) 0.0360(4) Uani 1 1 d
N5 N 0.8750(3) 0.8135(2) 0.82122(16) 0.0422(4) Uani 1 1 d
N6 N 0.7889(3) 0.2779(2) 0.65093(16) 0.0401(4) Uani 1 1 d
C5 C 0.7977(3) 0.5026(2) 0.85800(17) 0.0298(4) Uani 1 1 d
C6 C 0.8140(3) 0.4541(3) 0.72937(17) 0.0320(4) Uani 1 1 d
C7 C 0.7460(3) 0.1493(3) 0.7038(2) 0.0420(5) Uani 1 1 d
C8 C 0.7305(3) 0.1965(3) 0.8301(2) 0.0399(5) Uani 1 1 d
H7 H 0.736(4) 0.030(4) 0.652(2) 0.055(7) Uiso 1 1 d
H8 H 0.707(3) 0.108(3) 0.864(2) 0.052(7) Uiso 1 1 d

loop_
_atom_site_aniso_label
_atom_site_aniso_U_11
_atom_site_aniso_U_22
_atom_site_aniso_U_33
_atom_site_aniso_U_23
_atom_site_aniso_U_13
_atom_site_aniso_U_12
S1 0.0493(3) 0.0356(3) 0.0371(3) 0.0175(2) 0.0112(2) 0.0123(2)
S2 0.0442(3) 0.0257(2) 0.0370(3) 0.01090(19) 0.0115(2) 0.0102(2)
N1 0.0485(10) 0.0334(9) 0.0378(9) 0.0086(7) 0.0109(8) 0.0119(8)
N2 0.0570(11) 0.0294(9) 0.0429(9) 0.0161(8) 0.0142(8) 0.0123(8)
N3 0.0436(9) 0.0294(8) 0.0394(9) 0.0149(7) 0.0119(7) 0.0104(7)
C1 0.0324(9) 0.0305(9) 0.0349(9) 0.0120(8) 0.0071(7) 0.0106(7)
C2 0.0294(9) 0.0259(9) 0.0342(9) 0.0102(7) 0.0071(7) 0.0092(7)
C3 0.0458(12) 0.0267(10) 0.0484(12) 0.0163(9) 0.0108(9) 0.0081(8)
C4 0.0519(12) 0.0271(10) 0.0462(12) 0.0092(9) 0.0121(10) 0.0101(9)
S3 0.0461(3) 0.0373(3) 0.0398(3) 0.0191(2) 0.0109(2) 0.0118(2)
S4 0.0454(3) 0.0236(2) 0.0351(3) 0.00932(19) 0.0040(2) 0.0085(2)
N4 0.0435(9) 0.0278(8) 0.0369(8) 0.0119(7) 0.0075(7) 0.0114(7)
N5 0.0550(11) 0.0291(8) 0.0418(9) 0.0153(7) 0.0087(8) 0.0083(7)
N6 0.0465(10) 0.0333(9) 0.0368(9) 0.0071(7) 0.0067(7) 0.0143(7)
C5 0.0302(9) 0.0242(9) 0.0349(9) 0.0103(7) 0.0046(7) 0.0096(7)
C6 0.0297(9) 0.0306(10) 0.0363(9) 0.0129(8) 0.0045(7) 0.0097(7)
C7 0.0491(12) 0.0276(10) 0.0447(11) 0.0068(9) 0.0062(9) 0.0141(9)
C8 0.0464(12) 0.0281(10) 0.0468(11) 0.0160(9) 0.0082(9) 0.0113(9)

loop_
_atom_type_symbol
_atom_type_description
_atom_type_scat_dispersion_real
_atom_type_scat_dispersion_imag
_atom_type_scat_source
C C 0.0033 0.0016 'International Tables Vol C Tables 4.2.6.8 and 6.1.1.4'
H H 0.0000 0.0000 'International Tables Vol C Tables 4.2.6.8 and 6.1.1.4'
N N 0.0061 0.0033 'International Tables Vol C Tables 4.2.6.8 and 6.1.1.4'
S S 0.1246 0.1234 'International Tables Vol C Tables 4.2.6.8 and 6.1.1.4'

loop_
_geom_angle_atom_site_label_1
_geom_angle_atom_site_label_2
_geom_angle_atom_site_label_3
_geom_angle
_geom_angle_publ_flag
N2 S1 C1 98.83(9) no
N2 S2 C2 98.73(8) no
C1 N1 C4 114.91(17) no
S1 N2 S2 115.85(10) no
C2 N3 C3 115.32(17) no
N1 C1 C2 122.27(17) no
N1 C1 S1 124.21(15) no
C2 C1 S1 113.50(14) no
N3 C2 C1 121.94(17) no
N3 C2 S2 124.95(14) no
C1 C2 S2 113.09(14) no
N3 C3 C4 122.98(19) no
N1 C4 C3 122.57(19) no
N5 S3 C6 98.86(9) no
N5 S4 C5 98.62(9) no
C5 N4 C8 115.28(17) no
S3 N5 S4 115.66(10) no
C6 N6 C7 114.57(18) no
N4 C5 C6 121.84(16) no
N4 C5 S4 124.72(14) no
C6 C5 S4 113.44(14) no
N6 C6 C5 122.81(17) no
N6 C6 S3 123.77(15) no
C5 C6 S3 113.40(14) no
N6 C7 C8 122.76(19) no
N4 C8 C7 122.73(19) no

loop_
_geom_bond_atom_site_label_1
_geom_bond_atom_site_label_2
_geom_bond_distance
_geom_bond_publ_flag
S1 N2 1.6449(17) no
S1 C1 1.7369(19) no
S2 N2 1.6479(17) no
S2 C2 1.7434(18) no
N1 C1 1.329(2) no
N1 C4 1.337(3) no
N3 C2 1.324(2) no
N3 C3 1.330(3) no
C1 C2 1.414(3) no
C3 C4 1.380(3) no
S3 N5 1.6474(18) no
S3 C6 1.7358(19) no
S4 N5 1.6496(17) no
S4 C5 1.7406(18) no
N4 C5 1.328(2) no
N4 C8 1.333(3) no
N6 C6 1.327(2) no
N6 C7 1.341(3) no
C5 C6 1.409(3) no
C7 C8 1.382(3) no

loop_
_geom_torsion_atom_site_label_1
_geom_torsion_atom_site_label_2
_geom_torsion_atom_site_label_3
_geom_torsion_atom_site_label_4
_geom_torsion
_geom_torsion_publ_flag
C1 S1 N2 S2 -0.49(13) no
C2 S2 N2 S1 0.26(13) no
C4 N1 C1 C2 0.6(3) no
C4 N1 C1 S1 -177.73(15) no
N2 S1 C1 N1 179.06(16) no
N2 S1 C1 C2 0.59(15) no
C3 N3 C2 C1 -0.2(3) no
C3 N3 C2 S2 178.36(14) no
N1 C1 C2 N3 -0.3(3) no
S1 C1 C2 N3 178.21(14) no
N1 C1 C2 S2 -179.00(15) no
S1 C1 C2 S2 -0.49(18) no
N2 S2 C2 N3 -178.50(17) no
N2 S2 C2 C1 0.15(15) no
C2 N3 C3 C4 0.3(3) no
C1 N1 C4 C3 -0.5(3) no
N3 C3 C4 N1 0.0(4) no
C6 S3 N5 S4 -1.46(13) no
C5 S4 N5 S3 1.34(13) no
C8 N4 C5 C6 -0.8(3) no
C8 N4 C5 S4 178.34(14) no
N5 S4 C5 N4 -179.82(16) no
N5 S4 C5 C6 -0.62(15) no
C7 N6 C6 C5 0.2(3) no
C7 N6 C6 S3 -178.19(15) no
N4 C5 C6 N6 0.4(3) no
S4 C5 C6 N6 -178.82(15) no
N4 C5 C6 S3 178.98(14) no
S4 C5 C6 S3 -0.25(18) no
N5 S3 C6 N6 179.56(16) no
N5 S3 C6 C5 1.01(15) no
C6 N6 C7 C8 -0.4(3) no
C5 N4 C8 C7 0.6(3) no
N6 C7 C8 N4 0.0(3) no
